data_7218555
loop_
_publ_author_name
'Chattopadhyay, Shouvik'
'Bhattacharyya, Anik'
'Bhaumik, Prasanta Kumar'
'Jana, Partha'
'Frontera, Antonio'
'Bauza, Antonio'
'Drew, Michael G. B.'

_publ_section_title
;
 A combined experimental and computational study of supramolecular
 assemblies in ternary copper(II) complexes with a tetradentate N4 donor
 Schiff base and halides
;
_journal_name_full 'RSC Adv.'
_journal_paper_doi 10.1039/C4RA09701G
_journal_year 2014
_chemical_formula_sum 'C17 H20 Br Cl Cu N4 O4'
_chemical_formula_weight 523.27
_chemical_name_systematic
;
 ?
;
_space_group_IT_number 2
_symmetry_cell_setting triclinic
_symmetry_space_group_name_Hall '-P 1'
_symmetry_space_group_name_H-M 'P -1'
_atom_sites_solution_hydrogens geom
_atom_sites_solution_primary direct
_atom_sites_solution_secondary difmap
_audit_creation_method SHELXL-97
_cell_angle_alpha 92.082(9)
_cell_angle_beta 94.504(13)
_cell_angle_gamma 96.468(12)
_cell_formula_units_Z 2
_cell_length_a 8.2691(17)
_cell_length_b 8.8985(8)
_cell_length_c 12.9934(15)
_cell_measurement_reflns_used 8305
_cell_measurement_temperature 293(2)
_cell_measurement_theta_max 27.50
_cell_measurement_theta_min 3.15
_cell_volume 946.1(2)
_computing_cell_refinement 'Crysalis, Oxford Diffraction'
_computing_data_collection 'Crysalis, Oxford Diffraction'
_computing_data_reduction 'Crysalis, Oxford Diffraction'
_computing_molecular_graphics PLATON(Spek,2004)
_computing_publication_material 'SHELXS-97 (Sheldrick, 1997)'
_computing_structure_refinement 'SHELXL-97 (Sheldrick, 1997)'
_computing_structure_solution 'SHELXS-97 (Sheldrick, 1997)'
_diffrn_ambient_temperature 293(2)
_diffrn_measured_fraction_theta_full 0.977
_diffrn_measured_fraction_theta_max 0.977
_diffrn_measurement_device 'Oxford Diffaction X-Calibur System'
_diffrn_measurement_method '321 frames, counting time 10 s.'
_diffrn_radiation_monochromator graphite
_diffrn_radiation_source 'fine-focus sealed tube'
_diffrn_radiation_type MoK\a
_diffrn_radiation_wavelength 0.71073
_diffrn_reflns_av_R_equivalents 0.0452
_diffrn_reflns_av_unetI/netI 0.0656
_diffrn_reflns_limit_h_max 9
_diffrn_reflns_limit_h_min -10
_diffrn_reflns_limit_k_max 11
_diffrn_reflns_limit_k_min -11
_diffrn_reflns_limit_l_max 16
_diffrn_reflns_limit_l_min -16
_diffrn_reflns_number 8305
_diffrn_reflns_theta_full 27.50
_diffrn_reflns_theta_max 27.50
_diffrn_reflns_theta_min 3.15
_diffrn_standards_decay_% n/a
_diffrn_standards_interval_count n/a
_diffrn_standards_interval_time n/a
_diffrn_standards_number n/a
_exptl_absorpt_coefficient_mu 3.440
_exptl_absorpt_correction_T_max 1.0000
_exptl_absorpt_correction_T_min 0.5384
_exptl_absorpt_correction_type multi-scan
_exptl_absorpt_process_details SADABS
_exptl_crystal_colour blue
_exptl_crystal_density_diffrn 1.837
_exptl_crystal_density_method 'not measured'
_exptl_crystal_description block
_exptl_crystal_F_000 526
_exptl_crystal_size_max 0.30
_exptl_crystal_size_mid 0.30
_exptl_crystal_size_min 0.20
_refine_diff_density_max 0.571
_refine_diff_density_min -0.630
_refine_diff_density_rms 0.101
_refine_ls_extinction_method none
_refine_ls_goodness_of_fit_ref 0.957
_refine_ls_hydrogen_treatment constr
_refine_ls_matrix_type full
_refine_ls_number_parameters 255
_refine_ls_number_reflns 4255
_refine_ls_number_restraints 0
_refine_ls_restrained_S_all 0.957
_refine_ls_R_factor_all 0.0595
_refine_ls_R_factor_gt 0.0414
_refine_ls_shift/su_max 0.000
_refine_ls_shift/su_mean 0.000
_refine_ls_structure_factor_coef Fsqd
_refine_ls_weighting_details 'calc w=1/[\s^2^(Fo^2^)+(0.0485P)^2^+0.0000P] where P=(Fo^2^+2Fc^2^)/3'
_refine_ls_weighting_scheme calc
_refine_ls_wR_factor_gt 0.0913
_refine_ls_wR_factor_ref 0.1054
_reflns_number_gt 3273
_reflns_number_total 4255
_reflns_threshold_expression >2sigma(I)
_cod_data_source_file c4ra09701g2.cif
_cod_data_source_block 2
_cod_depositor_comments
;
The following automatic conversions were performed:

'_exptl_absorpt_correction_type' value 'Multi-scan' changed to
'multi-scan' according to
/usr/data/users/saulius/crontab/automatic-downloads/rss-feeds/RSC/lib/dictionaries/cif_core.dic
dictionary named 'cif_core.dic' version 2.4.2 from 2011-04-26.

Automatic conversion script
Id: cif_fix_values 2827 2014-09-09 07:05:25Z andrius 
;
_cod_original_sg_symbol_H-M P-1
_cod_database_code 7218555

loop_
_symmetry_equiv_pos_as_xyz
'x, y, z'
'-x, -y, -z'

loop_
_atom_site_label
_atom_site_type_symbol
_atom_site_fract_x
_atom_site_fract_y
_atom_site_fract_z
_atom_site_U_iso_or_equiv
_atom_site_adp_type
_atom_site_occupancy
_atom_site_symmetry_multiplicity
_atom_site_calc_flag
_atom_site_refinement_flags
Cu1 Cu 0.09356(5) 0.20434(4) 0.25153(3) 0.03346(13) Uani 1 1 d .
Cl2 Cl 0.51525(11) 0.50660(9) 0.21363(6) 0.0373(2) Uani 1 1 d .
Br1 Br -0.14302(5) 0.03799(4) 0.31258(3) 0.04960(14) Uani 1 1 d .
N4 N -0.0210(3) 0.2476(3) 0.11902(19) 0.0327(6) Uani 1 1 d .
N3 N 0.2343(3) 0.1161(3) 0.1532(2) 0.0340(6) Uani 1 1 d .
N2 N 0.2495(4) 0.1828(3) 0.3691(2) 0.0375(7) Uani 1 1 d .
N1 N 0.0890(3) 0.4089(3) 0.32972(19) 0.0319(6) Uani 1 1 d .
O1 O 0.4430(4) 0.4259(3) 0.1236(2) 0.0755(10) Uani 1 1 d .
C13 C 0.0625(4) 0.2239(3) 0.0374(2) 0.0314(7) Uani 1 1 d .
O3 O 0.6573(4) 0.5964(3) 0.1911(3) 0.0781(10) Uani 1 1 d .
C17 C -0.1640(4) 0.3015(4) 0.1050(3) 0.0378(8) Uani 1 1 d .
H17 H -0.2243 0.3136 0.1616 0.045 Uiso 1 1 calc R
C5 C 0.1867(4) 0.4215(4) 0.4167(2) 0.0331(7) Uani 1 1 d .
C1 C 0.0092(4) 0.5248(4) 0.3052(3) 0.0385(8) Uani 1 1 d .
H1 H -0.0611 0.5158 0.2453 0.046 Uiso 1 1 calc R
C14 C 0.0074(5) 0.2576(4) -0.0590(3) 0.0437(9) Uani 1 1 d .
H14 H 0.0665 0.2395 -0.1153 0.052 Uiso 1 1 calc R
C4 C 0.2059(5) 0.5502(4) 0.4803(3) 0.0416(8) Uani 1 1 d .
H4 H 0.2739 0.5562 0.5411 0.050 Uiso 1 1 calc R
C12 C 0.2109(4) 0.1498(3) 0.0603(2) 0.0340(7) Uani 1 1 d .
O2 O 0.5604(4) 0.4043(3) 0.2878(2) 0.0714(9) Uani 1 1 d .
C6 C 0.2722(4) 0.2893(4) 0.4378(2) 0.0342(7) Uani 1 1 d .
O4 O 0.4057(4) 0.5991(3) 0.2540(2) 0.0702(9) Uani 1 1 d .
C16 C -0.2252(5) 0.3396(4) 0.0105(3) 0.0439(9) Uani 1 1 d .
H16 H -0.3248 0.3788 0.0028 0.053 Uiso 1 1 calc R
C3 C 0.1232(5) 0.6697(4) 0.4524(3) 0.0478(10) Uani 1 1 d .
H3 H 0.1346 0.7580 0.4942 0.057 Uiso 1 1 calc R
C2 C 0.0249(5) 0.6576(4) 0.3636(3) 0.0459(9) Uani 1 1 d .
H2 H -0.0308 0.7378 0.3426 0.055 Uiso 1 1 calc R
C10 C 0.3682(5) 0.0346(4) 0.1894(3) 0.0452(9) Uani 1 1 d .
H10A H 0.4660 0.1049 0.2058 0.054 Uiso 1 1 calc R
H10B H 0.3900 -0.0374 0.1358 0.054 Uiso 1 1 calc R
C15 C -0.1386(5) 0.3195(4) -0.0720(3) 0.0478(9) Uani 1 1 d .
H15 H -0.1769 0.3471 -0.1370 0.057 Uiso 1 1 calc R
C11 C 0.3156(5) 0.1202(4) -0.0238(3) 0.0516(10) Uani 1 1 d .
H11A H 0.4137 0.0838 0.0047 0.077 Uiso 1 1 calc R
H11B H 0.3431 0.2122 -0.0582 0.077 Uiso 1 1 calc R
H11C H 0.2578 0.0454 -0.0725 0.077 Uiso 1 1 calc R
C9 C 0.3242(5) -0.0469(4) 0.2835(3) 0.0495(10) Uani 1 1 d .
H9A H 0.3933 -0.1273 0.2931 0.059 Uiso 1 1 calc R
H9B H 0.2121 -0.0935 0.2722 0.059 Uiso 1 1 calc R
C7 C 0.3772(5) 0.2839(4) 0.5346(3) 0.0521(10) Uani 1 1 d .
H7A H 0.4879 0.2787 0.5187 0.078 Uiso 1 1 calc R
H7B H 0.3401 0.1961 0.5708 0.078 Uiso 1 1 calc R
H7C H 0.3719 0.3734 0.5771 0.078 Uiso 1 1 calc R
C8 C 0.3415(5) 0.0524(4) 0.3799(3) 0.0514(10) Uani 1 1 d .
H8A H 0.3032 -0.0064 0.4365 0.062 Uiso 1 1 calc R
H8B H 0.4561 0.0879 0.3970 0.062 Uiso 1 1 calc R

loop_
_atom_site_aniso_label
_atom_site_aniso_U_11
_atom_site_aniso_U_22
_atom_site_aniso_U_33
_atom_site_aniso_U_23
_atom_site_aniso_U_13
_atom_site_aniso_U_12
Cu1 0.0385(3) 0.0360(2) 0.0269(2) 0.00080(16) -0.00159(17) 0.01214(18)
Cl2 0.0364(5) 0.0398(5) 0.0356(4) -0.0004(3) -0.0001(3) 0.0070(3)
Br1 0.0520(3) 0.0423(2) 0.0536(2) 0.00775(17) 0.00644(19) -0.00156(17)
N4 0.0352(17) 0.0363(15) 0.0271(13) -0.0010(11) -0.0003(11) 0.0089(12)
N3 0.0329(16) 0.0316(15) 0.0383(15) -0.0003(11) 0.0011(12) 0.0091(11)
N2 0.0418(18) 0.0364(16) 0.0338(14) 0.0054(12) -0.0036(13) 0.0063(12)
N1 0.0409(18) 0.0287(14) 0.0263(13) 0.0019(10) 0.0050(12) 0.0027(11)
O1 0.092(3) 0.072(2) 0.0554(17) -0.0210(15) -0.0199(17) 0.0063(17)
C13 0.0342(19) 0.0330(17) 0.0276(15) 0.0011(12) 0.0015(13) 0.0067(13)
O3 0.055(2) 0.070(2) 0.107(3) 0.0157(18) 0.0177(19) -0.0106(15)
C17 0.039(2) 0.0419(19) 0.0343(17) 0.0001(14) 0.0024(15) 0.0116(15)
C5 0.036(2) 0.0350(17) 0.0283(15) 0.0015(13) 0.0081(14) -0.0013(14)
C1 0.042(2) 0.0351(19) 0.0393(18) 0.0044(14) 0.0077(16) 0.0052(15)
C14 0.048(2) 0.057(2) 0.0281(16) 0.0068(15) 0.0062(16) 0.0090(17)
C4 0.043(2) 0.044(2) 0.0356(18) -0.0040(15) 0.0110(16) -0.0089(16)
C12 0.037(2) 0.0317(17) 0.0344(17) 0.0008(13) 0.0069(14) 0.0068(14)
O2 0.097(3) 0.0609(19) 0.0580(18) 0.0179(14) -0.0058(17) 0.0195(17)
C6 0.0291(19) 0.0421(19) 0.0296(15) 0.0057(14) -0.0003(13) -0.0031(14)
O4 0.057(2) 0.092(2) 0.0680(19) -0.0120(17) 0.0016(16) 0.0427(16)
C16 0.039(2) 0.050(2) 0.043(2) 0.0046(16) -0.0070(17) 0.0139(16)
C3 0.057(3) 0.037(2) 0.048(2) -0.0077(16) 0.0218(19) -0.0094(17)
C2 0.056(3) 0.0320(19) 0.054(2) 0.0095(16) 0.0233(19) 0.0097(16)
C10 0.042(2) 0.044(2) 0.052(2) 0.0008(16) 0.0030(17) 0.0182(16)
C15 0.052(3) 0.058(2) 0.0351(18) 0.0089(16) -0.0035(17) 0.0154(19)
C11 0.059(3) 0.061(2) 0.041(2) 0.0018(17) 0.0156(19) 0.025(2)
C9 0.059(3) 0.042(2) 0.051(2) 0.0090(17) -0.0020(19) 0.0233(18)
C7 0.053(3) 0.061(2) 0.0388(19) 0.0027(17) -0.0118(18) 0.0029(19)
C8 0.062(3) 0.046(2) 0.047(2) 0.0098(17) -0.0112(19) 0.0207(19)

loop_
_atom_type_symbol
_atom_type_description
_atom_type_scat_dispersion_real
_atom_type_scat_dispersion_imag
_atom_type_scat_source
C C 0.0033 0.0016 'International Tables Vol C Tables 4.2.6.8 and 6.1.1.4'
H H 0.0000 0.0000 'International Tables Vol C Tables 4.2.6.8 and 6.1.1.4'
Br Br -0.2901 2.4595 'International Tables Vol C Tables 4.2.6.8 and 6.1.1.4'
Cu Cu 0.3201 1.2651 'International Tables Vol C Tables 4.2.6.8 and 6.1.1.4'
N N 0.0061 0.0033 'International Tables Vol C Tables 4.2.6.8 and 6.1.1.4'
O O 0.0106 0.0060 'International Tables Vol C Tables 4.2.6.8 and 6.1.1.4'
Cl Cl 0.1484 0.1585 'International Tables Vol C Tables 4.2.6.8 and 6.1.1.4'

loop_
_geom_angle_atom_site_label_1
_geom_angle_atom_site_label_2
_geom_angle_atom_site_label_3
_geom_angle
N2 Cu1 N4 167.23(12)
N2 Cu1 N3 92.04(12)
N4 Cu1 N3 79.84(11)
N2 Cu1 N1 79.99(11)
N4 Cu1 N1 99.17(11)
N3 Cu1 N1 136.97(11)
N2 Cu1 Br1 97.17(9)
N4 Cu1 Br1 95.39(8)
N3 Cu1 Br1 118.90(8)
N1 Cu1 Br1 104.08(8)
O3 Cl2 O1 109.7(2)
O3 Cl2 O2 107.8(2)
O1 Cl2 O2 109.54(19)
O3 Cl2 O4 109.6(2)
O1 Cl2 O4 110.4(2)
O2 Cl2 O4 109.7(2)
C17 N4 C13 119.1(3)
C17 N4 Cu1 127.1(2)
C13 N4 Cu1 113.7(2)
C12 N3 C10 122.4(3)
C12 N3 Cu1 115.9(2)
C10 N3 Cu1 121.2(2)
C6 N2 C8 119.5(3)
C6 N2 Cu1 117.3(2)
C8 N2 Cu1 123.2(2)
C1 N1 C5 118.0(3)
C1 N1 Cu1 130.2(2)
C5 N1 Cu1 111.8(2)
N4 C13 C14 121.7(3)
N4 C13 C12 114.5(3)
C14 C13 C12 123.7(3)
N4 C17 C16 122.1(3)
N1 C5 C4 121.9(3)
N1 C5 C6 114.7(3)
C4 C5 C6 123.4(3)
N1 C1 C2 123.3(3)
C13 C14 C15 118.6(3)
C3 C4 C5 118.9(4)
N3 C12 C13 114.2(3)
N3 C12 C11 126.3(3)
C13 C12 C11 119.5(3)
N2 C6 C5 116.1(3)
N2 C6 C7 123.4(3)
C5 C6 C7 120.6(3)
C15 C16 C17 118.8(3)
C2 C3 C4 119.2(3)
C3 C2 C1 118.6(3)
N3 C10 C9 109.2(3)
C16 C15 C14 119.6(3)
C10 C9 C8 113.9(3)
N2 C8 C9 112.2(3)

loop_
_geom_bond_atom_site_label_1
_geom_bond_atom_site_label_2
_geom_bond_distance
Cu1 N2 1.949(3)
Cu1 N4 1.971(3)
Cu1 N3 1.993(3)
Cu1 N1 2.058(2)
Cu1 Br1 2.5148(7)
Cl2 O3 1.402(3)
Cl2 O1 1.404(3)
Cl2 O2 1.407(3)
Cl2 O4 1.409(3)
N4 C17 1.328(4)
N4 C13 1.333(4)
N3 C12 1.260(4)
N3 C10 1.448(4)
N2 C6 1.265(4)
N2 C8 1.463(4)
N1 C1 1.321(4)
N1 C5 1.330(4)
C13 C14 1.355(4)
C13 C12 1.472(5)
C17 C16 1.360(4)
C5 C4 1.374(4)
C5 C6 1.463(5)
C1 C2 1.369(5)
C14 C15 1.383(5)
C4 C3 1.372(6)
C12 C11 1.480(4)
C6 C7 1.477(5)
C16 C15 1.353(5)
C3 C2 1.352(5)
C10 C9 1.492(5)
C9 C8 1.495(5)
